data_7220098
loop_
_publ_author_name
'Lin, Zhenjian'
'Ma, Xinhua'
'Wei, Hongjuan'
'Li, Dehai'
'Gu, Qianqun'
'Zhu, Tianjiao'

_publ_section_title
;
 Spicarins A-D from Acetylated Extract of Fungus Spicaria elegans KLA03
;
_journal_name_full 'RSC Adv.'
_journal_paper_doi 10.1039/C5RA01923K
_journal_year 2015
_chemical_formula_sum 'C43 H54 Cl3 N O13'
_chemical_formula_weight 899.22
_chemical_name_systematic
; 
 ? 
;
_space_group_IT_number 19
_symmetry_cell_setting orthorhombic
_symmetry_space_group_name_Hall 'P 2ac 2ab'
_symmetry_space_group_name_H-M 'P 21 21 21'
_atom_sites_solution_hydrogens geom
_atom_sites_solution_primary direct
_atom_sites_solution_secondary difmap
_audit_creation_method SHELXL-97
_cell_angle_alpha 90.00
_cell_angle_beta 90.00
_cell_angle_gamma 90.00
_cell_formula_units_Z 4
_cell_length_a 8.5712(11)
_cell_length_b 20.565(2)
_cell_length_c 25.986(3)
_cell_measurement_reflns_used 2527
_cell_measurement_temperature 298(2)
_cell_measurement_theta_max 18.702
_cell_measurement_theta_min 2.541
_cell_volume 4580.5(9)
_computing_cell_refinement 'Bruker SMART'
_computing_data_collection 'Bruker SMART'
_computing_data_reduction 'Bruker SHELXTL'
_computing_molecular_graphics 'Bruker SHELXTL'
_computing_publication_material 'Bruker SHELXTL'
_computing_structure_refinement 'SHELXL-97 (Sheldrick, 1997)'
_computing_structure_solution 'SHELXS-97 (Sheldrick, 1990)'
_diffrn_ambient_temperature 298(2)
_diffrn_measured_fraction_theta_full 1.000
_diffrn_measured_fraction_theta_max 1.000
_diffrn_measurement_device_type 'CCD area detector'
_diffrn_measurement_method 'phi and omega scans'
_diffrn_radiation_monochromator graphite
_diffrn_radiation_source 'fine-focus sealed tube'
_diffrn_radiation_type MoK\a
_diffrn_radiation_wavelength 0.71073
_diffrn_reflns_av_R_equivalents 0.0551
_diffrn_reflns_av_sigmaI/netI 0.1034
_diffrn_reflns_limit_h_max 10
_diffrn_reflns_limit_h_min -10
_diffrn_reflns_limit_k_max 10
_diffrn_reflns_limit_k_min -24
_diffrn_reflns_limit_l_max 30
_diffrn_reflns_limit_l_min -30
_diffrn_reflns_number 20969
_diffrn_reflns_theta_full 25.01
_diffrn_reflns_theta_max 25.01
_diffrn_reflns_theta_min 1.26
_exptl_absorpt_coefficient_mu 0.262
_exptl_absorpt_correction_T_max 0.9543
_exptl_absorpt_correction_T_min 0.8844
_exptl_absorpt_correction_type multi-scan
_exptl_absorpt_process_details sadabs
_exptl_crystal_density_diffrn 1.304
_exptl_crystal_density_method 'not measured'
_exptl_crystal_F_000 1896
_exptl_crystal_size_max 0.48
_exptl_crystal_size_mid 0.21
_exptl_crystal_size_min 0.18
_refine_diff_density_max 0.589
_refine_diff_density_min -0.336
_refine_diff_density_rms 0.062
_refine_ls_abs_structure_details 'Flack H D (1983), Acta Cryst. A39, 876-881'
_refine_ls_abs_structure_Flack 0.11(13)
_refine_ls_extinction_method none
_refine_ls_goodness_of_fit_ref 1.067
_refine_ls_hydrogen_treatment mixed
_refine_ls_matrix_type full
_refine_ls_number_parameters 580
_refine_ls_number_reflns 8079
_refine_ls_number_restraints 0
_refine_ls_restrained_S_all 1.067
_refine_ls_R_factor_all 0.1525
_refine_ls_R_factor_gt 0.0715
_refine_ls_shift/su_max 0.001
_refine_ls_shift/su_mean 0.000
_refine_ls_structure_factor_coef Fsqd
_refine_ls_weighting_details 'calc w=1/[\s^2^(Fo^2^)+(0.0726P)^2^+0.0000P] where P=(Fo^2^+2Fc^2^)/3'
_refine_ls_weighting_scheme calc
_refine_ls_wR_factor_gt 0.1678
_refine_ls_wR_factor_ref 0.1901
_reflns_number_gt 3626
_reflns_number_total 8079
_reflns_threshold_expression >2sigma(I)
_cod_data_source_file c5ra01923k2.cif
_cod_data_source_block 080727b
_cod_depositor_comments
;
The following automatic conversions were performed:

'_symmetry_cell_setting' value 'Orthorhombic' changed to
'orthorhombic' according to
/usr/data/users/saulius/crontab/automatic-downloads/rss-feeds/RSC/lib/dictionaries/cif_core.dic
dictionary named 'cif_core.dic' version 2.4.2 from 2011-04-26.

Automatic conversion script
Id: cif_fix_values 3143 2015-03-26 13:38:13Z robertas 
;
_cod_original_cell_volume 4580.4(9)
_cod_original_sg_symbol_H-M P2(1)2(1)2(1)
_cod_database_code 7220098

loop_
_symmetry_equiv_pos_as_xyz
'x, y, z'
'-x+1/2, -y, z+1/2'
'-x, y+1/2, -z+1/2'
'x+1/2, -y+1/2, -z'

loop_
_atom_site_label
_atom_site_type_symbol
_atom_site_fract_x
_atom_site_fract_y
_atom_site_fract_z
_atom_site_U_iso_or_equiv
_atom_site_adp_type
_atom_site_occupancy
_atom_site_symmetry_multiplicity
_atom_site_calc_flag
_atom_site_refinement_flags
_atom_site_disorder_assembly
_atom_site_disorder_group
Cl1 Cl 0.2309(3) 0.43401(13) 0.90638(11) 0.1124(13) Uani 0.924(6) 1 d P A 1
Cl2 Cl 0.3347(6) 0.30517(17) 0.89740(12) 0.1532(19) Uani 0.924(6) 1 d P A 1
Cl3 Cl 0.0515(5) 0.3453(2) 0.84912(19) 0.193(2) Uani 0.924(6) 1 d P A 1
Cl1' Cl 0.192(6) 0.2858(18) 0.8789(15) 0.124(16) Uani 0.076(6) 1 d P A 2
Cl2' Cl 0.063(6) 0.402(2) 0.8841(17) 0.16(2) Uani 0.076(6) 1 d P A 2
Cl3' Cl 0.343(6) 0.381(2) 0.9210(17) 0.17(2) Uani 0.076(6) 1 d P A 2
N1 N 0.8093(6) 1.0292(2) 0.9103(2) 0.0658(15) Uani 1 1 d . . .
H1 H 0.8924 1.0080 0.9183 0.079 Uiso 1 1 calc R . .
O1 O 0.6660(5) 0.9907(2) 0.97705(17) 0.0641(12) Uani 1 1 d . . .
O2 O 0.3183(5) 1.04994(19) 0.86539(17) 0.0641(12) Uani 1 1 d . . .
O3 O 0.1069(4) 0.96002(18) 0.92609(15) 0.0545(11) Uani 1 1 d . . .
O4 O 0.0699(5) 0.8726(2) 1.01572(16) 0.0643(12) Uani 1 1 d . . .
O5 O 0.2835(7) 0.8148(2) 1.0309(2) 0.0892(16) Uani 1 1 d . . .
O6 O 0.4534(5) 0.94355(17) 0.79864(15) 0.0573(11) Uani 1 1 d . . .
O7 O 0.5157(6) 0.8931(2) 0.72204(16) 0.0675(13) Uani 1 1 d . . .
O8 O 0.1374(5) 0.81343(18) 0.88730(15) 0.0568(11) Uani 1 1 d . . .
O9 O 0.0092(6) 0.8521(3) 0.8183(2) 0.0939(17) Uani 1 1 d . . .
O10 O 0.2286(8) 0.6853(2) 0.8725(2) 0.0933(17) Uani 1 1 d . . .
O11 O 0.0236(9) 0.6926(4) 0.8241(3) 0.144(3) Uani 1 1 d . . .
O12 O 0.4450(6) 0.65495(19) 0.79922(17) 0.0706(13) Uani 1 1 d . . .
O13 O 0.6136(8) 0.6419(3) 0.8626(2) 0.113(2) Uani 1 1 d . . .
C1 C 0.6786(8) 1.0233(3) 0.9382(3) 0.0566(17) Uani 1 1 d . . .
C2 C 0.5501(7) 1.0625(3) 0.9120(2) 0.0484(15) Uani 1 1 d . . .
C3 C 0.4724(7) 1.1105(3) 0.9514(2) 0.0539(16) Uani 1 1 d . . .
H3 H 0.3932 1.1347 0.9320 0.065 Uiso 1 1 calc R . .
C4 C 0.5949(8) 1.1596(3) 0.9671(3) 0.0632(19) Uani 1 1 d . . .
H4 H 0.6139 1.1670 1.0019 0.076 Uiso 1 1 calc R . .
C5 C 0.6746(8) 1.1920(3) 0.9324(3) 0.0647(18) Uani 1 1 d . . .
C6 C 0.6353(9) 1.1754(3) 0.8775(3) 0.0685(19) Uani 1 1 d . . .
H6 H 0.5266 1.1887 0.8725 0.082 Uiso 1 1 calc R . .
C7 C 0.6385(8) 1.1007(3) 0.8685(2) 0.0596(17) Uani 1 1 d . . .
H7 H 0.5876 1.0914 0.8355 0.072 Uiso 1 1 calc R . .
C8 C 0.8061(8) 1.0718(3) 0.8671(3) 0.0683(19) Uani 1 1 d . . .
H8 H 0.8846 1.1062 0.8706 0.082 Uiso 1 1 calc R . .
C9 C 0.8381(10) 1.0305(4) 0.8203(3) 0.103(3) Uani 1 1 d . . .
H9A H 0.8932 0.9922 0.8323 0.124 Uiso 1 1 calc R . .
H9B H 0.7376 1.0157 0.8077 0.124 Uiso 1 1 calc R . .
C10 C 0.9231(14) 1.0546(5) 0.7761(4) 0.133(4) Uani 1 1 d . . .
H10 H 0.8478 1.0853 0.7615 0.159 Uiso 1 1 calc R . .
C11 C 0.9251(15) 1.0016(6) 0.7349(3) 0.169(5) Uani 1 1 d . . .
H11A H 0.9973 0.9682 0.7447 0.253 Uiso 1 1 calc R . .
H11B H 0.9567 1.0201 0.7026 0.253 Uiso 1 1 calc R . .
H11C H 0.8225 0.9834 0.7315 0.253 Uiso 1 1 calc R . .
C12 C 1.0617(10) 1.0952(5) 0.7805(3) 0.114(3) Uani 1 1 d . . .
H12A H 1.0525 1.1226 0.8103 0.171 Uiso 1 1 calc R . .
H12B H 1.0716 1.1217 0.7503 0.171 Uiso 1 1 calc R . .
H12C H 1.1523 1.0681 0.7839 0.171 Uiso 1 1 calc R . .
C13 C 0.7967(9) 1.2413(3) 0.9455(3) 0.090(2) Uani 1 1 d . . .
H13A H 0.8184 1.2395 0.9817 0.135 Uiso 1 1 calc R . .
H13B H 0.7597 1.2839 0.9367 0.135 Uiso 1 1 calc R . .
H13C H 0.8902 1.2321 0.9266 0.135 Uiso 1 1 calc R . .
C14 C 0.7293(11) 1.2119(3) 0.8368(3) 0.099(3) Uani 1 1 d . . .
H14A H 0.7094 1.2577 0.8398 0.149 Uiso 1 1 calc R . .
H14B H 0.6990 1.1973 0.8032 0.149 Uiso 1 1 calc R . .
H14C H 0.8385 1.2038 0.8419 0.149 Uiso 1 1 calc R . .
C15 C 0.4218(7) 1.0210(3) 0.8876(2) 0.0476(15) Uani 1 1 d . . .
C16 C 0.4266(7) 0.9476(2) 0.88907(19) 0.0451(14) Uani 1 1 d . . .
H16 H 0.5372 0.9355 0.8875 0.054 Uiso 1 1 calc R . .
C17 C 0.3665(7) 0.9226(3) 0.9403(2) 0.0458(14) Uani 1 1 d . . .
H17A H 0.3736 0.8755 0.9397 0.055 Uiso 1 1 calc R . .
H17B H 0.4369 0.9378 0.9669 0.055 Uiso 1 1 calc R . .
C18 C 0.2044(8) 0.9402(3) 0.9561(2) 0.0504(15) Uani 1 1 d . . .
C19 C 0.1627(8) 0.9309(3) 1.0130(2) 0.0572(16) Uani 1 1 d . . .
H19 H 0.2585 0.9250 1.0330 0.069 Uiso 1 1 calc R . .
C20 C 0.0665(8) 0.9865(3) 1.0365(2) 0.0632(18) Uani 1 1 d . . .
H20A H -0.0142 0.9994 1.0124 0.076 Uiso 1 1 calc R . .
H20B H 0.0158 0.9711 1.0676 0.076 Uiso 1 1 calc R . .
C21 C 0.1665(9) 1.0448(3) 1.0492(2) 0.072(2) Uani 1 1 d . . .
H21A H 0.1043 1.0752 1.0690 0.087 Uiso 1 1 calc R . .
H21B H 0.2519 1.0305 1.0710 0.087 Uiso 1 1 calc R . .
C22 C 0.2331(8) 1.0798(3) 1.0039(2) 0.0581(17) Uani 1 1 d . . .
C23 C 0.3895(8) 1.0785(3) 0.9941(2) 0.0566(17) Uani 1 1 d . . .
H23 H 0.4506 1.0547 1.0170 0.068 Uiso 1 1 calc R . .
C24 C 0.1202(8) 1.1178(3) 0.9713(3) 0.076(2) Uani 1 1 d . . .
H24A H 0.1448 1.1633 0.9733 0.114 Uiso 1 1 calc R . .
H24B H 0.0159 1.1108 0.9835 0.114 Uiso 1 1 calc R . .
H24C H 0.1278 1.1036 0.9362 0.114 Uiso 1 1 calc R . .
C25 C 0.1440(11) 0.8171(3) 1.0275(2) 0.0633(19) Uani 1 1 d . . .
C26 C 0.0363(10) 0.7618(4) 1.0324(3) 0.098(3) Uani 1 1 d . . .
H26A H 0.0764 0.7255 1.0133 0.147 Uiso 1 1 calc R . .
H26B H -0.0641 0.7738 1.0189 0.147 Uiso 1 1 calc R . .
H26C H 0.0261 0.7501 1.0680 0.147 Uiso 1 1 calc R . .
C27 C 0.3522(7) 0.9210(2) 0.8397(2) 0.0455(14) Uani 1 1 d . . .
H27 H 0.2457 0.9375 0.8353 0.055 Uiso 1 1 calc R . .
C28 C 0.3576(7) 0.8487(3) 0.8340(2) 0.0478(15) Uani 1 1 d . . .
C29 C 0.2647(8) 0.8006(3) 0.8555(2) 0.0515(16) Uani 1 1 d . . .
C30 C 0.3000(8) 0.7370(3) 0.8452(3) 0.0609(17) Uani 1 1 d . . .
C31 C 0.4237(8) 0.7208(3) 0.8132(2) 0.0572(17) Uani 1 1 d . . .
C32 C 0.5170(7) 0.7680(3) 0.7896(2) 0.0545(17) Uani 1 1 d . . .
C33 C 0.4764(7) 0.8311(3) 0.8005(2) 0.0500(15) Uani 1 1 d . . .
C34 C 0.5370(8) 0.8917(3) 0.7757(2) 0.0562(17) Uani 1 1 d . . .
H34 H 0.6483 0.8964 0.7835 0.067 Uiso 1 1 calc R . .
C35 C 0.3622(11) 0.8865(3) 0.7061(3) 0.091(2) Uani 1 1 d . . .
H35A H 0.3233 0.8448 0.7164 0.137 Uiso 1 1 calc R . .
H35B H 0.3571 0.8902 0.6693 0.137 Uiso 1 1 calc R . .
H35C H 0.2998 0.9201 0.7215 0.137 Uiso 1 1 calc R . .
C36 C 0.0038(8) 0.8352(3) 0.8616(3) 0.0621(18) Uani 1 1 d . . .
C37 C -0.1286(8) 0.8360(4) 0.8973(3) 0.082(2) Uani 1 1 d . . .
H37A H -0.2196 0.8518 0.8797 0.124 Uiso 1 1 calc R . .
H37B H -0.1052 0.8640 0.9258 0.124 Uiso 1 1 calc R . .
H37C H -0.1478 0.7928 0.9097 0.124 Uiso 1 1 calc R . .
C38 C 0.1028(15) 0.6691(5) 0.8573(4) 0.103(3) Uani 1 1 d . . .
C39 C 0.0408(11) 0.6116(4) 0.8950(4) 0.125(4) Uani 1 1 d . . .
H39A H -0.0589 0.6235 0.9089 0.188 Uiso 1 1 calc R . .
H39B H 0.1138 0.6054 0.9226 0.188 Uiso 1 1 calc R . .
H39C H 0.0307 0.5720 0.8758 0.188 Uiso 1 1 calc R . .
C40 C 0.5454(10) 0.6193(3) 0.8278(3) 0.071(2) Uani 1 1 d . . .
C41 C 0.5507(10) 0.5510(3) 0.8090(3) 0.098(3) Uani 1 1 d . . .
H41A H 0.6487 0.5317 0.8185 0.147 Uiso 1 1 calc R . .
H41B H 0.5400 0.5505 0.7723 0.147 Uiso 1 1 calc R . .
H41C H 0.4670 0.5267 0.8243 0.147 Uiso 1 1 calc R . .
C42 C 0.6484(9) 0.7506(3) 0.7535(3) 0.079(2) Uani 1 1 d . . .
H42A H 0.6085 0.7464 0.7191 0.118 Uiso 1 1 calc R . .
H42B H 0.6943 0.7102 0.7640 0.118 Uiso 1 1 calc R . .
H42C H 0.7261 0.7842 0.7543 0.118 Uiso 1 1 calc R . .
C43 C 0.2357(11) 0.3661(4) 0.8663(3) 0.103(3) Uani 1 1 d . . .
H43 H 0.2936 0.3776 0.8351 0.124 Uiso 1 1 calc R A 1

loop_
_atom_site_aniso_label
_atom_site_aniso_U_11
_atom_site_aniso_U_22
_atom_site_aniso_U_33
_atom_site_aniso_U_23
_atom_site_aniso_U_13
_atom_site_aniso_U_12
Cl1 0.117(3) 0.0962(19) 0.124(2) -0.0205(16) 0.0162(18) 0.0005(18)
Cl2 0.224(5) 0.118(3) 0.118(2) 0.007(2) 0.039(3) 0.059(3)
Cl3 0.156(3) 0.206(5) 0.219(4) 0.001(4) -0.032(3) -0.094(4)
Cl1' 0.13(4) 0.12(3) 0.12(3) 0.00(2) 0.02(3) -0.03(3)
Cl2' 0.18(5) 0.15(4) 0.14(3) 0.00(3) 0.04(3) 0.01(4)
Cl3' 0.18(4) 0.16(5) 0.16(4) 0.00(3) 0.01(3) 0.01(4)
N1 0.053(4) 0.050(3) 0.094(4) 0.005(3) 0.004(4) 0.002(3)
O1 0.060(3) 0.070(3) 0.063(3) 0.012(2) -0.015(2) 0.013(2)
O2 0.060(3) 0.045(2) 0.087(3) -0.006(2) -0.034(3) 0.011(2)
O3 0.043(2) 0.062(3) 0.059(3) -0.001(2) -0.008(2) 0.009(2)
O4 0.056(3) 0.072(3) 0.065(3) 0.005(2) 0.002(2) -0.006(3)
O5 0.063(4) 0.074(3) 0.131(4) -0.007(3) 0.016(3) 0.004(3)
O6 0.077(3) 0.041(2) 0.054(2) -0.0023(19) 0.013(2) -0.008(2)
O7 0.088(4) 0.060(3) 0.054(3) -0.002(2) 0.017(3) -0.003(3)
O8 0.054(3) 0.054(3) 0.062(3) 0.002(2) 0.010(2) 0.001(2)
O9 0.084(4) 0.118(4) 0.080(4) 0.027(3) -0.004(3) 0.016(3)
O10 0.082(4) 0.062(3) 0.135(5) -0.004(3) 0.004(4) -0.006(3)
O11 0.138(7) 0.142(6) 0.152(6) -0.001(5) -0.023(5) -0.028(5)
O12 0.089(3) 0.041(3) 0.081(3) -0.002(2) 0.001(3) 0.009(3)
O13 0.142(6) 0.087(4) 0.108(4) -0.026(3) -0.041(4) 0.035(4)
C1 0.050(4) 0.048(4) 0.072(5) -0.008(4) -0.006(4) -0.005(4)
C2 0.049(4) 0.041(3) 0.056(4) -0.004(3) -0.008(3) 0.003(3)
C3 0.054(4) 0.044(3) 0.064(4) -0.014(3) -0.007(3) 0.004(3)
C4 0.063(5) 0.053(4) 0.074(5) -0.018(4) -0.010(4) 0.000(4)
C5 0.072(5) 0.044(4) 0.078(5) -0.007(4) -0.012(4) 0.000(4)
C6 0.076(5) 0.047(4) 0.083(5) 0.003(4) -0.015(4) 0.001(4)
C7 0.067(5) 0.046(4) 0.066(4) -0.004(3) -0.009(4) -0.001(4)
C8 0.068(5) 0.060(4) 0.077(5) -0.016(4) 0.007(4) -0.017(4)
C9 0.099(6) 0.108(6) 0.103(6) -0.028(5) 0.031(6) -0.029(6)
C10 0.159(10) 0.124(8) 0.116(8) -0.028(7) 0.027(8) -0.037(8)
C11 0.222(14) 0.171(10) 0.113(8) -0.032(8) 0.077(9) -0.012(10)
C12 0.081(6) 0.145(8) 0.115(7) 0.035(6) 0.013(5) -0.018(7)
C13 0.089(6) 0.052(4) 0.129(6) -0.019(4) -0.008(5) -0.014(4)
C14 0.145(8) 0.063(5) 0.090(5) 0.026(4) -0.007(6) -0.023(5)
C15 0.052(4) 0.039(3) 0.052(4) -0.009(3) -0.007(3) -0.001(3)
C16 0.049(4) 0.039(3) 0.047(3) -0.002(3) -0.001(3) 0.001(3)
C17 0.050(4) 0.041(3) 0.046(3) -0.001(3) 0.000(3) 0.002(3)
C18 0.049(4) 0.046(4) 0.056(4) -0.009(3) -0.004(4) 0.001(3)
C19 0.057(4) 0.054(4) 0.060(4) -0.007(3) 0.000(3) -0.002(4)
C20 0.059(4) 0.071(4) 0.060(4) -0.015(4) 0.006(4) 0.005(4)
C21 0.077(5) 0.076(4) 0.064(4) -0.027(4) 0.013(4) 0.007(4)
C22 0.057(5) 0.052(4) 0.065(4) -0.017(3) -0.001(4) -0.002(4)
C23 0.063(5) 0.053(4) 0.053(4) -0.014(3) -0.007(4) 0.003(4)
C24 0.051(4) 0.062(4) 0.115(6) -0.011(4) -0.010(4) 0.004(4)
C25 0.073(5) 0.060(5) 0.057(4) -0.009(3) 0.008(4) -0.003(5)
C26 0.111(7) 0.088(5) 0.094(6) 0.009(5) -0.012(5) -0.031(6)
C27 0.057(4) 0.036(3) 0.044(3) -0.004(3) 0.000(3) 0.000(3)
C28 0.059(4) 0.035(3) 0.050(4) 0.002(3) -0.003(3) 0.002(3)
C29 0.052(4) 0.042(4) 0.060(4) -0.002(3) 0.000(3) 0.004(3)
C30 0.070(5) 0.038(4) 0.074(4) 0.007(3) 0.014(4) 0.001(4)
C31 0.068(5) 0.039(4) 0.064(4) -0.008(3) 0.003(4) 0.004(4)
C32 0.066(5) 0.042(4) 0.056(4) -0.001(3) 0.006(4) 0.003(4)
C33 0.057(4) 0.038(3) 0.054(4) 0.003(3) 0.009(3) 0.001(3)
C34 0.074(5) 0.040(3) 0.055(4) 0.000(3) 0.000(4) 0.003(4)
C35 0.139(8) 0.068(5) 0.067(5) 0.002(4) -0.012(5) 0.000(6)
C36 0.057(5) 0.054(4) 0.075(5) 0.002(4) -0.006(5) -0.001(4)
C37 0.060(5) 0.093(5) 0.094(5) -0.004(5) 0.012(5) -0.003(4)
C38 0.111(9) 0.085(7) 0.112(8) -0.011(6) -0.013(7) 0.013(7)
C39 0.139(8) 0.074(5) 0.161(8) -0.004(6) 0.072(7) -0.027(6)
C40 0.079(6) 0.060(5) 0.075(5) 0.002(4) 0.009(4) 0.010(5)
C41 0.133(7) 0.043(4) 0.117(6) -0.009(4) 0.004(6) 0.022(5)
C42 0.082(5) 0.072(4) 0.083(5) -0.006(4) 0.032(4) 0.016(4)
C43 0.116(8) 0.114(7) 0.078(5) -0.004(5) 0.026(6) -0.016(6)

loop_
_atom_type_symbol
_atom_type_description
_atom_type_scat_dispersion_real
_atom_type_scat_dispersion_imag
_atom_type_scat_source
C C 0.0033 0.0016 'International Tables Vol C Tables 4.2.6.8 and 6.1.1.4'
H H 0.0000 0.0000 'International Tables Vol C Tables 4.2.6.8 and 6.1.1.4'
N N 0.0061 0.0033 'International Tables Vol C Tables 4.2.6.8 and 6.1.1.4'
O O 0.0106 0.0060 'International Tables Vol C Tables 4.2.6.8 and 6.1.1.4'
Cl Cl 0.1484 0.1585 'International Tables Vol C Tables 4.2.6.8 and 6.1.1.4'

loop_
_geom_angle_atom_site_label_1
_geom_angle_atom_site_label_2
_geom_angle_atom_site_label_3
_geom_angle
C1 N1 C8 117.8(6)
C1 N1 H1 121.1
C8 N1 H1 121.1
C25 O4 C19 117.2(5)
C34 O6 C27 111.8(4)
C35 O7 C34 114.7(5)
C29 O8 C36 114.8(5)
C38 O10 C30 115.6(8)
C40 O12 C31 117.5(5)
O1 C1 N1 124.9(6)
O1 C1 C2 126.7(6)
N1 C1 C2 108.3(6)
C1 C2 C15 114.1(4)
C1 C2 C3 110.3(5)
C15 C2 C3 108.4(5)
C1 C2 C7 103.7(5)
C15 C2 C7 109.1(5)
C3 C2 C7 111.1(4)
C23 C3 C4 115.3(5)
C23 C3 C2 114.5(5)
C4 C3 C2 107.6(5)
C23 C3 H3 106.2
C4 C3 H3 106.2
C2 C3 H3 106.2
C5 C4 C3 120.9(6)
C5 C4 H4 119.6
C3 C4 H4 119.6
C4 C5 C13 123.3(6)
C4 C5 C6 114.9(6)
C13 C5 C6 121.8(7)
C5 C6 C14 115.3(6)
C5 C6 C7 111.3(5)
C14 C6 C7 111.9(6)
C5 C6 H6 105.9
C14 C6 H6 105.9
C7 C6 H6 105.9
C6 C7 C8 113.4(5)
C6 C7 C2 112.1(5)
C8 C7 C2 105.8(5)
C6 C7 H7 108.4
C8 C7 H7 108.4
C2 C7 H7 108.4
N1 C8 C9 106.7(6)
N1 C8 C7 103.5(5)
C9 C8 C7 113.7(6)
N1 C8 H8 110.9
C9 C8 H8 110.9
C7 C8 H8 110.9
C10 C9 C8 122.7(7)
C10 C9 H9A 106.7
C8 C9 H9A 106.7
C10 C9 H9B 106.7
C8 C9 H9B 106.7
H9A C9 H9B 106.6
C9 C10 C12 122.9(9)
C9 C10 C11 108.6(8)
C12 C10 C11 117.1(10)
C9 C10 H10 101.3
C12 C10 H10 101.3
C11 C10 H10 101.3
C10 C11 H11A 109.5
C10 C11 H11B 109.5
H11A C11 H11B 109.5
C10 C11 H11C 109.5
H11A C11 H11C 109.5
H11B C11 H11C 109.5
C10 C12 H12A 109.5
C10 C12 H12B 109.5
H12A C12 H12B 109.5
C10 C12 H12C 109.5
H12A C12 H12C 109.5
H12B C12 H12C 109.5
C5 C13 H13A 109.5
C5 C13 H13B 109.5
H13A C13 H13B 109.5
C5 C13 H13C 109.5
H13A C13 H13C 109.5
H13B C13 H13C 109.5
C6 C14 H14A 109.5
C6 C14 H14B 109.5
H14A C14 H14B 109.5
C6 C14 H14C 109.5
H14A C14 H14C 109.5
H14B C14 H14C 109.5
O2 C15 C16 121.5(5)
O2 C15 C2 116.6(5)
C16 C15 C2 121.8(5)
C15 C16 C17 110.6(4)
C15 C16 C27 108.9(4)
C17 C16 C27 118.1(5)
C15 C16 H16 106.2
C17 C16 H16 106.2
C27 C16 H16 106.2
C18 C17 C16 118.4(5)
C18 C17 H17A 107.7
C16 C17 H17A 107.7
C18 C17 H17B 107.7
C16 C17 H17B 107.7
H17A C17 H17B 107.1
O3 C18 C17 123.0(5)
O3 C18 C19 120.1(5)
C17 C18 C19 116.9(6)
O4 C19 C18 106.2(4)
O4 C19 C20 107.6(5)
C18 C19 C20 114.6(5)
O4 C19 H19 109.4
C18 C19 H19 109.4
C20 C19 H19 109.4
C21 C20 C19 111.9(5)
C21 C20 H20A 109.2
C19 C20 H20A 109.2
C21 C20 H20B 109.2
C19 C20 H20B 109.2
H20A C20 H20B 107.9
C22 C21 C20 115.3(5)
C22 C21 H21A 108.5
C20 C21 H21A 108.5
C22 C21 H21B 108.5
C20 C21 H21B 108.5
H21A C21 H21B 107.5
C23 C22 C21 120.8(6)
C23 C22 C24 122.5(6)
C21 C22 C24 116.7(6)
C22 C23 C3 127.2(6)
C22 C23 H23 116.4
C3 C23 H23 116.4
C22 C24 H24A 109.5
C22 C24 H24B 109.5
H24A C24 H24B 109.5
C22 C24 H24C 109.5
H24A C24 H24C 109.5
H24B C24 H24C 109.5
O5 C25 O4 121.5(7)
O5 C25 C26 126.0(7)
O4 C25 C26 112.4(7)
C25 C26 H26A 109.5
C25 C26 H26B 109.5
H26A C26 H26B 109.5
C25 C26 H26C 109.5
H26A C26 H26C 109.5
H26B C26 H26C 109.5
O6 C27 C28 103.1(4)
O6 C27 C16 104.6(4)
C28 C27 C16 115.1(5)
O6 C27 H27 111.2
C28 C27 H27 111.2
C16 C27 H27 111.2
C33 C28 C29 119.3(5)
C33 C28 C27 110.1(5)
C29 C28 C27 130.6(6)
C30 C29 C28 118.3(6)
C30 C29 O8 118.1(6)
C28 C29 O8 123.6(5)
C29 C30 C31 121.0(6)
C29 C30 O10 121.5(6)
C31 C30 O10 116.7(5)
C30 C31 C32 122.2(5)
C30 C31 O12 118.8(6)
C32 C31 O12 118.5(5)
C33 C32 C31 114.8(5)
C33 C32 C42 122.8(6)
C31 C32 C42 122.4(5)
C32 C33 C28 124.2(5)
C32 C33 C34 127.6(6)
C28 C33 C34 108.0(5)
O7 C34 O6 109.6(5)
O7 C34 C33 113.6(5)
O6 C34 C33 105.6(5)
O7 C34 H34 109.3
O6 C34 H34 109.3
C33 C34 H34 109.3
O7 C35 H35A 109.5
O7 C35 H35B 109.5
H35A C35 H35B 109.5
O7 C35 H35C 109.5
H35A C35 H35C 109.5
H35B C35 H35C 109.5
O9 C36 O8 121.2(7)
O9 C36 C37 129.1(7)
O8 C36 C37 109.7(6)
C36 C37 H37A 109.5
C36 C37 H37B 109.5
H37A C37 H37B 109.5
C36 C37 H37C 109.5
H37A C37 H37C 109.5
H37B C37 H37C 109.5
O10 C38 O11 129.6(12)
O10 C38 C39 107.3(9)
O11 C38 C39 122.7(11)
C38 C39 H39A 109.5
C38 C39 H39B 109.5
H39A C39 H39B 109.5
C38 C39 H39C 109.5
H39A C39 H39C 109.5
H39B C39 H39C 109.5
O13 C40 O12 121.6(7)
O13 C40 C41 127.7(8)
O12 C40 C41 110.7(7)
C40 C41 H41A 109.5
C40 C41 H41B 109.5
H41A C41 H41B 109.5
C40 C41 H41C 109.5
H41A C41 H41C 109.5
H41B C41 H41C 109.5
C32 C42 H42A 109.5
C32 C42 H42B 109.5
H42A C42 H42B 109.5
C32 C42 H42C 109.5
H42A C42 H42C 109.5
H42B C42 H42C 109.5
Cl3 C43 Cl2' 51.4(18)
Cl3 C43 Cl2 113.6(5)
Cl2' C43 Cl2 127.7(15)
Cl3 C43 Cl3' 139.6(16)
Cl2' C43 Cl3' 99(2)
Cl2 C43 Cl3' 58.5(16)
Cl3 C43 Cl1' 66.7(18)
Cl2' C43 Cl1' 100(2)
Cl2 C43 Cl1' 47.1(17)
Cl3' C43 Cl1' 98(2)
Cl3 C43 Cl1 109.7(6)
Cl2' C43 Cl1 58.4(18)
Cl2 C43 Cl1 108.4(5)
Cl3' C43 Cl1 51.3(16)
Cl1' C43 Cl1 130.4(13)
Cl3 C43 H43 108.3
Cl2' C43 H43 124.0
Cl2 C43 H43 108.3
Cl3' C43 H43 111.6
Cl1' C43 H43 119.8
Cl1 C43 H43 108.3

loop_
_geom_bond_atom_site_label_1
_geom_bond_atom_site_label_2
_geom_bond_distance
Cl1 C43 1.742(9)
Cl2 C43 1.716(10)
Cl3 C43 1.696(10)
Cl1' C43 1.73(4)
Cl2' C43 1.71(4)
Cl3' C43 1.72(5)
N1 C1 1.341(8)
N1 C8 1.425(8)
N1 H1 0.8600
O1 C1 1.216(7)
O2 C15 1.214(6)
O3 C18 1.214(6)
O4 C25 1.342(8)
O4 C19 1.441(7)
O5 C25 1.200(8)
O6 C34 1.417(7)
O6 C27 1.451(6)
O7 C35 1.386(9)
O7 C34 1.406(7)
O8 C29 1.394(7)
O8 C36 1.398(8)
O9 C36 1.178(7)
O10 C38 1.195(11)
O10 C30 1.419(7)
O11 C38 1.199(11)
O12 C40 1.352(8)
O12 C31 1.415(7)
O13 C40 1.175(8)
C1 C2 1.525(8)
C2 C15 1.530(8)
C2 C3 1.569(8)
C2 C7 1.572(8)
C3 C23 1.474(8)
C3 C4 1.514(8)
C3 H3 0.9800
C4 C5 1.314(8)
C4 H4 0.9300
C5 C13 1.496(9)
C5 C6 1.505(9)
C6 C14 1.527(9)
C6 C7 1.554(8)
C6 H6 0.9800
C7 C8 1.555(9)
C7 H7 0.9800
C8 C9 1.507(9)
C8 H8 0.9800
C9 C10 1.447(11)
C9 H9A 0.9700
C9 H9B 0.9700
C10 C12 1.457(12)
C10 C11 1.526(12)
C10 H10 0.9800
C11 H11A 0.9600
C11 H11B 0.9600
C11 H11C 0.9600
C12 H12A 0.9600
C12 H12B 0.9600
C12 H12C 0.9600
C13 H13A 0.9600
C13 H13B 0.9600
C13 H13C 0.9600
C14 H14A 0.9600
C14 H14B 0.9600
C14 H14C 0.9600
C15 C16 1.510(7)
C16 C17 1.517(7)
C16 C27 1.534(7)
C16 H16 0.9800
C17 C18 1.494(8)
C17 H17A 0.9700
C17 H17B 0.9700
C18 C19 1.533(8)
C19 C20 1.535(8)
C19 H19 0.9800
C20 C21 1.510(9)
C20 H20A 0.9700
C20 H20B 0.9700
C21 C22 1.494(9)
C21 H21A 0.9700
C21 H21B 0.9700
C22 C23 1.365(8)
C22 C24 1.505(9)
C23 H23 0.9300
C24 H24A 0.9600
C24 H24B 0.9600
C24 H24C 0.9600
C25 C26 1.470(9)
C26 H26A 0.9600
C26 H26B 0.9600
C26 H26C 0.9600
C27 C28 1.496(7)
C27 H27 0.9800
C28 C33 1.387(8)
C28 C29 1.388(8)
C29 C30 1.368(8)
C30 C31 1.388(8)
C31 C32 1.398(8)
C32 C33 1.373(8)
C32 C42 1.509(8)
C33 C34 1.496(8)
C34 H34 0.9800
C35 H35A 0.9600
C35 H35B 0.9600
C35 H35C 0.9600
C36 C37 1.466(9)
C37 H37A 0.9600
C37 H37B 0.9600
C37 H37C 0.9600
C38 C39 1.625(13)
C39 H39A 0.9600
C39 H39B 0.9600
C39 H39C 0.9600
C40 C41 1.486(9)
C41 H41A 0.9600
C41 H41B 0.9600
C41 H41C 0.9600
C42 H42A 0.9600
C42 H42B 0.9600
C42 H42C 0.9600
C43 H43 0.9800

loop_
_geom_torsion_atom_site_label_1
_geom_torsion_atom_site_label_2
_geom_torsion_atom_site_label_3
_geom_torsion_atom_site_label_4
_geom_torsion
C8 N1 C1 O1 -177.3(6)
C8 N1 C1 C2 4.4(7)
O1 C1 C2 C15 -68.1(8)
N1 C1 C2 C15 110.2(6)
O1 C1 C2 C3 54.3(7)
N1 C1 C2 C3 -127.5(5)
O1 C1 C2 C7 173.3(6)
N1 C1 C2 C7 -8.4(6)
C1 C2 C3 C23 -64.3(6)
C15 C2 C3 C23 61.3(6)
C7 C2 C3 C23 -178.8(5)
C1 C2 C3 C4 65.3(6)
C15 C2 C3 C4 -169.0(5)
C7 C2 C3 C4 -49.2(6)
C23 C3 C4 C5 -178.9(6)
C2 C3 C4 C5 51.9(7)
C3 C4 C5 C13 179.8(6)
C3 C4 C5 C6 -0.8(9)
C4 C5 C6 C14 -179.0(6)
C13 C5 C6 C14 0.4(9)
C4 C5 C6 C7 -50.2(8)
C13 C5 C6 C7 129.2(6)
C5 C6 C7 C8 -73.6(8)
C14 C6 C7 C8 57.0(8)
C5 C6 C7 C2 46.2(8)
C14 C6 C7 C2 176.7(6)
C1 C2 C7 C6 -114.9(5)
C15 C2 C7 C6 123.1(5)
C3 C2 C7 C6 3.7(7)
C1 C2 C7 C8 9.3(6)
C15 C2 C7 C8 -112.8(5)
C3 C2 C7 C8 127.8(5)
C1 N1 C8 C9 -118.4(6)
C1 N1 C8 C7 1.8(7)
C6 C7 C8 N1 116.3(6)
C2 C7 C8 N1 -7.0(6)
C6 C7 C8 C9 -128.3(6)
C2 C7 C8 C9 108.4(6)
N1 C8 C9 C10 -146.3(9)
C7 C8 C9 C10 100.2(10)
C8 C9 C10 C12 41.2(16)
C8 C9 C10 C11 -176.6(9)
C1 C2 C15 O2 -178.7(5)
C3 C2 C15 O2 57.9(7)
C7 C2 C15 O2 -63.2(6)
C1 C2 C15 C16 -1.1(8)
C3 C2 C15 C16 -124.5(5)
C7 C2 C15 C16 114.4(6)
O2 C15 C16 C17 -100.9(6)
C2 C15 C16 C17 81.6(7)
O2 C15 C16 C27 30.5(8)
C2 C15 C16 C27 -147.0(5)
C15 C16 C17 C18 58.7(7)
C27 C16 C17 C18 -67.7(7)
C16 C17 C18 O3 17.6(8)
C16 C17 C18 C19 -163.5(5)
C25 O4 C19 C18 95.9(6)
C25 O4 C19 C20 -140.9(5)
O3 C18 C19 O4 75.5(6)
C17 C18 C19 O4 -103.5(6)
O3 C18 C19 C20 -43.2(8)
C17 C18 C19 C20 137.8(6)
O4 C19 C20 C21 164.1(5)
C18 C19 C20 C21 -78.1(7)
C19 C20 C21 C22 67.7(8)
C20 C21 C22 C23 -111.3(7)
C20 C21 C22 C24 70.6(7)
C21 C22 C23 C3 -179.9(5)
C24 C22 C23 C3 -1.9(10)
C4 C3 C23 C22 119.9(7)
C2 C3 C23 C22 -114.5(7)
C19 O4 C25 O5 -6.9(9)
C19 O4 C25 C26 176.4(5)
C34 O6 C27 C28 -10.1(6)
C34 O6 C27 C16 110.6(5)
C15 C16 C27 O6 63.9(6)
C17 C16 C27 O6 -168.9(5)
C15 C16 C27 C28 176.2(5)
C17 C16 C27 C28 -56.6(7)
O6 C27 C28 C33 12.0(6)
C16 C27 C28 C33 -101.3(6)
O6 C27 C28 C29 -166.9(6)
C16 C27 C28 C29 79.8(8)
C33 C28 C29 C30 3.7(9)
C27 C28 C29 C30 -177.5(6)
C33 C28 C29 O8 -176.4(5)
C27 C28 C29 O8 2.5(10)
C36 O8 C29 C30 -104.0(6)
C36 O8 C29 C28 76.0(7)
C28 C29 C30 C31 -1.1(9)
O8 C29 C30 C31 179.0(5)
C28 C29 C30 O10 168.9(6)
O8 C29 C30 O10 -11.0(9)
C38 O10 C30 C29 83.0(9)
C38 O10 C30 C31 -106.6(8)
C29 C30 C31 C32 -0.8(10)
O10 C30 C31 C32 -171.2(6)
C29 C30 C31 O12 -173.2(6)
O10 C30 C31 O12 16.3(9)
C40 O12 C31 C30 -94.9(7)
C40 O12 C31 C32 92.4(7)
C30 C31 C32 C33 0.0(9)
O12 C31 C32 C33 172.5(5)
C30 C31 C32 C42 -178.0(6)
O12 C31 C32 C42 -5.6(9)
C31 C32 C33 C28 2.8(9)
C42 C32 C33 C28 -179.2(6)
C31 C32 C33 C34 -170.3(6)
C42 C32 C33 C34 7.7(10)
C29 C28 C33 C32 -4.8(9)
C27 C28 C33 C32 176.2(6)
C29 C28 C33 C34 169.5(5)
C27 C28 C33 C34 -9.6(7)
C35 O7 C34 O6 -60.5(7)
C35 O7 C34 C33 57.4(7)
C27 O6 C34 O7 127.6(5)
C27 O6 C34 C33 4.8(6)
C32 C33 C34 O7 56.9(9)
C28 C33 C34 O7 -117.1(6)
C32 C33 C34 O6 177.1(6)
C28 C33 C34 O6 3.1(6)
C29 O8 C36 O9 -13.0(9)
C29 O8 C36 C37 170.1(5)
C30 O10 C38 O11 -4.8(15)
C30 O10 C38 C39 -178.0(6)
C31 O12 C40 O13 -0.6(10)
C31 O12 C40 C41 178.3(6)
